data_7245419
loop_
_publ_author_name
'Zheng, Yuting'
'Jiang, Shu'
'Liu, Ming'
'Yu, Zhixin'
'Ma, Yanping'
'Solan, Gregory A.'
'Zhang, Wenjuan'
'Liang, Tongling'
'Sun, Wen-Hua'

_publ_section_title
;
 High molecular weight PE elastomers through 4,4-difluorobenzhydryl
 substitution in symmetrical \a-diimino-nickel ethylene polymerization
 catalysts
;
_journal_issue 37
_journal_name_full 'RSC Advances'
_journal_page_first 24037
_journal_page_last 24049
_journal_paper_doi 10.1039/D2RA04321A
_journal_volume 12
_journal_year 2022
_chemical_formula_moiety 'C74 H60 Br2 F8 N2 Ni'
_chemical_formula_sum 'C74 H60 Br2 F8 N2 Ni'
_chemical_formula_weight 1347.77
_space_group_crystal_system monoclinic
_space_group_IT_number 14
_space_group_name_Hall '-P 2yn'
_space_group_name_H-M_alt 'P 1 21/n 1'
_atom_sites_solution_hydrogens geom
_atom_sites_solution_primary iterative
_audit_creation_date 2021-12-10
_audit_creation_method
;
Olex2 1.3
(compiled 2020.11.12 svn.r5f609507 for OlexSys, GUI svn.r6408)
;
_audit_update_record
;
2022-03-24 deposited with the CCDC.	2022-08-17 downloaded from the CCDC.
;
_cell_angle_alpha 90
_cell_angle_beta 106.635(4)
_cell_angle_gamma 90
_cell_formula_units_Z 4
_cell_length_a 10.8443(4)
_cell_length_b 36.4718(12)
_cell_length_c 16.3540(7)
_cell_measurement_reflns_used 9090
_cell_measurement_temperature 169.99(12)
_cell_measurement_theta_max 74.4830
_cell_measurement_theta_min 4.5610
_cell_volume 6197.5(4)
_computing_cell_refinement 'CrysAlisPro 1.171.40.67a (Rigaku OD, 2019)'
_computing_data_collection 'CrysAlisPro 1.171.40.67a (Rigaku OD, 2019)'
_computing_data_reduction 'CrysAlisPro 1.171.40.67a (Rigaku OD, 2019)'
_computing_molecular_graphics 'Olex2 1.3 (Dolomanov et al., 2009)'
_computing_publication_material 'Olex2 1.3 (Dolomanov et al., 2009)'
_computing_structure_refinement 'SHELXL 2018/3 (Sheldrick, 2015)'
_computing_structure_solution 'olex2.solve 1.3 (Bourhis et al., 2015)'
_diffrn_ambient_environment N~2~
_diffrn_ambient_temperature 169.99(12)
_diffrn_detector 'Hybrid Pixel Array Detector'
_diffrn_detector_area_resol_mean 10.0000
_diffrn_detector_type HyPix
_diffrn_measured_fraction_theta_full 0.994
_diffrn_measured_fraction_theta_max 0.947
_diffrn_measurement_details
;
List of Runs (angles in degrees, time in seconds):

  # Type    Start    End  Width  t~exp~   \w     \q     \k     \f   Frames
#--------------------------------------------------------------------------
  1  \w    -22.00  28.00   0.50    0.60    --  -46.95  19.00 -60.00  100
  2  \w     -4.00  22.00   0.50    0.60    --  -46.95  85.00  48.00   52
  3  \w    -56.00 -27.00   0.50    8.00    --  -99.00  61.00 -90.00   58
  4  \w    -63.00 -38.00   0.50    8.00    --  -99.00  61.00-120.00   50
  5  \w    -68.00 -43.00   0.50    8.00    --  -99.00  61.00-150.00   50
  6  \w    -22.00  28.00   0.50    0.60    --  -46.95  19.00-180.00  100
  7  \w    -13.00  14.00   0.50    0.60    --   46.95 -85.00 -69.00   54
  8  \w     24.00  62.00   0.50    0.60    --   46.95 -85.00 -69.00   76
  9  \w     32.00 101.00   0.50    8.00    --  103.25-125.00 -90.00  138
 10  \w     32.00  62.00   0.50    8.00    --  103.25 -61.00-120.00   60
 11  \w     32.00 129.00   0.50    8.00    --  103.25 -85.00 -69.00  194
 12  \w     91.00 167.00   0.50    8.00    --  103.25  30.00   0.00  152
 13  \w    128.00 156.00   0.50    8.00    --  103.25  61.00 -30.00   56
 14  \w    103.00 128.00   0.50    8.00    --  103.25  85.00  48.00   50
 15  \w     96.00 123.00   0.50    8.00    --  103.25  61.00 -30.00   54
 16  \w     34.00  72.00   0.50    8.00    --  103.25 -61.00 120.00   76
 17  \w     32.00  70.00   0.50    8.00    --  103.25 -94.00  60.00   76
 18  \w    -26.00  29.00   0.50    0.60    --   46.95 -19.00   0.00  110
 19  \w    -72.00 -14.00   0.50    0.60    --  -46.95  85.00  48.00  116
 20  \w    -59.00 -34.00   0.50    8.00    --  -99.00  61.00 -30.00   50
 21  \w    -68.00 -30.00   0.50    8.00    --  -99.00  61.00  30.00   76
 22  \w    -65.00 -31.00   0.50    8.00    --  -99.00  61.00 150.00   68
 23  \w   -104.00 -77.00   0.50    8.00    --  -99.00  85.00  48.00   54
 24  \w   -112.00 -26.00   0.50    8.00    --  -99.00 125.00  60.00  172
 25  \w   -168.00-126.00   0.50    8.00    --  -99.00 -45.00   0.00   84
 26  \w   -156.00 -85.00   0.50    8.00    --  -99.00 -85.00 -69.00  142
 27  \w   -117.00 -91.00   0.50    0.60    --  -46.95-125.00  60.00   52
 28  \w   -118.00 -75.00   0.50    0.60    --  -46.95-125.00  90.00   86
;
_diffrn_measurement_device 'four-circle diffractometer'
_diffrn_measurement_device_type 'XtaLAB Synergy R, HyPix'
_diffrn_measurement_method '\w scans'
_diffrn_orient_matrix_type 'CrysAlisPro convention (1999,Acta A55,543-557)'
_diffrn_orient_matrix_UB_11 0.0363729000
_diffrn_orient_matrix_UB_12 -0.0368635000
_diffrn_orient_matrix_UB_13 -0.0326893000
_diffrn_orient_matrix_UB_21 -0.0996737000
_diffrn_orient_matrix_UB_22 0.0067555000
_diffrn_orient_matrix_UB_23 -0.0870661000
_diffrn_orient_matrix_UB_31 0.1035612000
_diffrn_orient_matrix_UB_32 0.0194590000
_diffrn_orient_matrix_UB_33 -0.0319880000
_diffrn_radiation_monochromator mirror
_diffrn_radiation_probe x-ray
_diffrn_radiation_type 'Cu K\a'
_diffrn_radiation_wavelength 1.54184
_diffrn_reflns_av_R_equivalents 0.1023
_diffrn_reflns_av_unetI/netI 0.0706
_diffrn_reflns_Laue_measured_fraction_full 0.994
_diffrn_reflns_Laue_measured_fraction_max 0.947
_diffrn_reflns_limit_h_max 13
_diffrn_reflns_limit_h_min -12
_diffrn_reflns_limit_k_max 44
_diffrn_reflns_limit_k_min -32
_diffrn_reflns_limit_l_max 20
_diffrn_reflns_limit_l_min -20
_diffrn_reflns_number 46177
_diffrn_reflns_point_group_measured_fraction_full 0.994
_diffrn_reflns_point_group_measured_fraction_max 0.947
_diffrn_reflns_theta_full 67.684
_diffrn_reflns_theta_max 75.662
_diffrn_reflns_theta_min 2.423
_diffrn_source 'Rotating-anode X-ray tube'
_diffrn_source_type 'PhotonJet R (Cu) X-ray Source'
_exptl_absorpt_coefficient_mu 2.542
_exptl_absorpt_correction_T_max 1.00000
_exptl_absorpt_correction_T_min 0.54450
_exptl_absorpt_correction_type multi-scan
_exptl_absorpt_process_details
;
CrysAlisPro 1.171.40.67a (Rigaku Oxford Diffraction, 2019)
Empirical absorption correction using spherical harmonics,
 implemented in SCALE3 ABSPACK scaling algorithm.
;
_exptl_crystal_colour orange
_exptl_crystal_colour_primary orange
_exptl_crystal_density_diffrn 1.444
_exptl_crystal_description block
_exptl_crystal_F_000 2752
_refine_diff_density_max 3.391
_refine_diff_density_min -1.221
_refine_diff_density_rms 0.188
_refine_ls_extinction_method none
_refine_ls_goodness_of_fit_ref 0.998
_refine_ls_hydrogen_treatment constr
_refine_ls_matrix_type full
_refine_ls_number_parameters 790
_refine_ls_number_reflns 12209
_refine_ls_number_restraints 0
_refine_ls_restrained_S_all 0.998
_refine_ls_R_factor_all 0.1634
_refine_ls_R_factor_gt 0.1343
_refine_ls_shift/su_max 0.000
_refine_ls_shift/su_mean 0.000
_refine_ls_structure_factor_coef Fsqd
_refine_ls_weighting_details 'w=1/[\s^2^(Fo^2^)+(0.1987P)^2^+104.6350P] where P=(Fo^2^+2Fc^2^)/3'
_refine_ls_weighting_scheme calc
_refine_ls_wR_factor_gt 0.3939
_refine_ls_wR_factor_ref 0.4189
_reflns_Friedel_coverage 0.000
_reflns_number_gt 8462
_reflns_number_total 12209
_reflns_threshold_expression 'I > 2\s(I)'
_cod_data_source_file d2ra04321a2.cif
_cod_data_source_block Ni1
_cod_database_code 7245419
_shelx_shelxl_version_number 2018/3
_chemical_oxdiff_usercomment 'C H N O Ni Br F'
_shelx_space_group_comment
;
The symmetry employed for this shelxl refinement is uniquely defined
by the following loop, which should always be used as a source of
symmetry information in preference to the above space-group names.
They are only intended as comments.
;
_reflns_odcompleteness_completeness 99.45
_reflns_odcompleteness_iscentric 1
_reflns_odcompleteness_theta 66.97
_olex2_refinement_description
;
1. Fixed Uiso
 At 1.2 times of:
  All C(H) groups
 At 1.5 times of:
  All C(H,H,H) groups
2.a Ternary CH refined with riding coordinates:
 C27(H27), C47(H47), C12(H12), C62(H62), C7(H7), C42(H42)
2.b Aromatic/amide H refined with riding coordinates:
 C29(H29), C64(H64), C25(H25), C45(H45), C10(H10), C60(H60), C52(H52),
 C39(H39), C33(H33), C53(H53), C36(H36), C35(H35), C59(H59), C30(H30), C65(H65),
  C49(H49), C68(H68), C50(H50), C24(H24), C38(H38), C74(H74), C18(H18),
 C71(H71), C55(H55), C58(H58), C32(H32), C20(H20), C14(H14), C70(H70), C67(H67),
  C23(H23), C17(H17), C15(H15), C56(H56), C21(H21), C73(H73)
2.c Idealised Me refined as rotating group:
 C2(H2A,H2B,H2C), C1(H1A,H1B,H1C), C44(H44A,H44B,H44C), C8(H8A,H8B,H8C),
 C43(H43A,H43B,H43C), C9(H9A,H9B,H9C)
;
_olex2_submission_special_instructions 'No special instructions were received'
_oxdiff_exptl_absorpt_empirical_details
;
Empirical correction (ABSPACK) includes:
- Absorption correction using spherical harmonics
- Frame scaling
;
_oxdiff_exptl_absorpt_empirical_full_max 1.794
_oxdiff_exptl_absorpt_empirical_full_min 0.479

loop_
_space_group_symop_operation_xyz
'x, y, z'
'-x+1/2, y+1/2, -z+1/2'
'-x, -y, -z'
'x-1/2, -y-1/2, z-1/2'

loop_
_atom_site_label
_atom_site_type_symbol
_atom_site_fract_x
_atom_site_fract_y
_atom_site_fract_z
_atom_site_U_iso_or_equiv
_atom_site_adp_type
_atom_site_occupancy
_atom_site_site_symmetry_order
_atom_site_calc_flag
_atom_site_refinement_flags_posn
_atom_site_refinement_flags_adp
_atom_site_refinement_flags_occupancy
_atom_site_disorder_assembly
_atom_site_disorder_group
Br1 Br 0.89723(12) 0.24436(4) 0.58588(8) 0.0570(4) Uani 1 1 d . . . . .
Br2 Br 0.56004(16) 0.26036(4) 0.64702(9) 0.0649(4) Uani 1 1 d . . . . .
Ni1 Ni 0.67350(18) 0.25020(5) 0.54810(11) 0.0431(5) Uani 1 1 d . . . . .
F5 F 1.1688(7) 0.0738(2) 0.6585(5) 0.0677(19) Uani 1 1 d . . . . .
F1 F 0.1212(7) 0.3378(2) 0.1796(5) 0.072(2) Uani 1 1 d . . . . .
F2 F 0.3894(8) 0.4229(2) 0.7611(5) 0.0682(19) Uani 1 1 d . . . . .
F7 F 0.0125(7) -0.0067(2) 0.3762(5) 0.0663(19) Uani 1 1 d . . . . .
F4 F 1.1503(8) 0.4626(3) 0.8195(5) 0.085(3) Uani 1 1 d . . . . .
N2 N 0.5723(8) 0.2159(2) 0.4570(5) 0.0369(17) Uani 1 1 d . . . . .
F8 F 0.6315(9) 0.0542(2) 0.8896(5) 0.081(2) Uani 1 1 d . . . . .
N1 N 0.6445(8) 0.2842(2) 0.4478(5) 0.0392(18) Uani 1 1 d . . . . .
F6 F 0.7323(10) 0.1863(3) 0.1144(5) 0.092(3) Uani 1 1 d . . . . .
F3 F 0.4356(8) 0.5282(3) 0.3480(6) 0.086(3) Uani 1 1 d . . . . .
C61 C 0.6380(9) 0.1517(3) 0.4761(6) 0.037(2) Uani 1 1 d . . . . .
C41 C 0.4222(9) 0.1683(3) 0.4792(6) 0.037(2) Uani 1 1 d . . . . .
C5 C 0.6932(9) 0.3209(3) 0.4528(6) 0.037(2) Uani 1 1 d . . . . .
C46 C 0.4959(9) 0.1050(3) 0.5028(6) 0.038(2) Uani 1 1 d . . . . .
C40 C 0.5435(9) 0.1782(3) 0.4690(6) 0.037(2) Uani 1 1 d . . . . .
C29 C 0.5509(10) 0.3623(3) 0.6500(7) 0.044(2) Uani 1 1 d . . . . .
H29 H 0.624159 0.347613 0.661929 0.053 Uiso 1 1 calc R U . . .
C3 C 0.5786(9) 0.2697(3) 0.3769(6) 0.0355(19) Uani 1 1 d . . . . .
C26 C 0.6299(10) 0.3487(3) 0.4862(6) 0.039(2) Uani 1 1 d . . . . .
C27 C 0.4991(9) 0.3401(3) 0.4989(6) 0.037(2) Uani 1 1 d . . . . .
H27 H 0.503956 0.314891 0.520346 0.044 Uiso 1 1 calc R U . . .
C64 C 0.9178(10) 0.1421(3) 0.5992(7) 0.048(2) Uani 1 1 d . . . . .
H64 H 0.878941 0.159580 0.625172 0.058 Uiso 1 1 calc R U . . .
C25 C 0.6789(10) 0.3833(3) 0.4951(6) 0.041(2) Uani 1 1 d . . . . .
H25 H 0.636376 0.401678 0.515687 0.050 Uiso 1 1 calc R U . . .
C4 C 0.5362(10) 0.2309(3) 0.3802(6) 0.038(2) Uani 1 1 d . . . . .
C34 C 0.3964(9) 0.3404(3) 0.4133(6) 0.040(2) Uani 1 1 d . . . . .
C45 C 0.4026(10) 0.1316(3) 0.4953(7) 0.042(2) Uani 1 1 d . . . . .
H45 H 0.323064 0.124740 0.501225 0.050 Uiso 1 1 calc R U . . .
C19 C 0.9268(10) 0.4388(3) 0.5763(7) 0.042(2) Uani 1 1 d . . . . .
C48 C 0.3530(10) 0.0474(3) 0.4890(6) 0.039(2) Uani 1 1 d . . . . .
C10 C 0.8542(10) 0.3641(3) 0.4430(7) 0.043(2) Uani 1 1 d . . . . .
H10 H 0.930398 0.369630 0.430321 0.052 Uiso 1 1 calc R U . . .
C60 C 0.6148(9) 0.1161(3) 0.4916(7) 0.042(2) Uani 1 1 d . . . . .
H60 H 0.678651 0.098692 0.494842 0.050 Uiso 1 1 calc R U . . .
C63 C 0.8780(9) 0.1385(3) 0.5115(6) 0.039(2) Uani 1 1 d . . . . .
C6 C 0.8067(10) 0.3284(3) 0.4303(6) 0.042(2) Uani 1 1 d . . . . .
C28 C 0.4689(9) 0.3642(3) 0.5661(6) 0.039(2) Uani 1 1 d . . . . .
C11 C 0.7914(11) 0.3918(3) 0.4741(7) 0.044(2) Uani 1 1 d . . . . .
C54 C 0.5245(9) 0.0630(3) 0.6271(6) 0.039(2) Uani 1 1 d . . . . .
C52 C 0.1658(12) 0.0374(3) 0.3671(7) 0.051(3) Uani 1 1 d . . . . .
H52 H 0.117711 0.043086 0.311728 0.061 Uiso 1 1 calc R U . . .
C69 C 0.7574(10) 0.1682(3) 0.3675(7) 0.043(2) Uani 1 1 d . . . . .
C13 C 0.7396(10) 0.4587(3) 0.4502(7) 0.046(2) Uani 1 1 d . . . . .
C47 C 0.4831(9) 0.0655(3) 0.5285(7) 0.041(2) Uani 1 1 d . . . . .
H47 H 0.546393 0.051378 0.509219 0.049 Uiso 1 1 calc R U . . .
C39 C 0.3852(10) 0.3690(3) 0.3562(7) 0.045(2) Uani 1 1 d . . . . .
H39 H 0.440647 0.388908 0.370430 0.054 Uiso 1 1 calc R U . . .
C33 C 0.3593(10) 0.3859(3) 0.5512(8) 0.047(2) Uani 1 1 d . . . . .
H33 H 0.302971 0.387176 0.496377 0.056 Uiso 1 1 calc R U . . .
C53 C 0.2795(11) 0.0558(3) 0.4065(7) 0.045(2) Uani 1 1 d . . . . .
H53 H 0.307369 0.074229 0.376771 0.054 Uiso 1 1 calc R U . . .
C36 C 0.2202(10) 0.3096(4) 0.3114(8) 0.053(3) Uani 1 1 d . . . . .
H36 H 0.164248 0.289803 0.296577 0.064 Uiso 1 1 calc R U . . .
C35 C 0.3125(10) 0.3107(3) 0.3897(7) 0.045(2) Uani 1 1 d . . . . .
H35 H 0.318991 0.291189 0.427338 0.054 Uiso 1 1 calc R U . . .
C59 C 0.4660(10) 0.0840(3) 0.6759(7) 0.046(2) Uani 1 1 d . . . . .
H59 H 0.403049 0.100760 0.648769 0.055 Uiso 1 1 calc R U . . .
C12 C 0.8476(11) 0.4305(3) 0.4855(7) 0.046(2) Uani 1 1 d . . . . .
H12 H 0.906157 0.432115 0.449832 0.055 Uiso 1 1 calc R U . . .
C30 C 0.5232(11) 0.3822(3) 0.7155(7) 0.048(2) Uani 1 1 d . . . . .
H30 H 0.577925 0.380997 0.770772 0.058 Uiso 1 1 calc R U . . .
C65 C 1.0155(11) 0.1201(3) 0.6496(7) 0.049(2) Uani 1 1 d . . . . .
H65 H 1.039511 0.121871 0.708764 0.058 Uiso 1 1 calc R U . . .
C62 C 0.7687(9) 0.1631(3) 0.4624(6) 0.039(2) Uani 1 1 d . . . . .
H62 H 0.787925 0.187481 0.488079 0.047 Uiso 1 1 calc R U . . .
C49 C 0.3075(11) 0.0207(3) 0.5321(7) 0.047(2) Uani 1 1 d . . . . .
H49 H 0.353937 0.015243 0.588020 0.057 Uiso 1 1 calc R U . . .
C68 C 0.9406(11) 0.1139(3) 0.4746(8) 0.050(3) Uani 1 1 d . . . . .
H68 H 0.916997 0.111991 0.415432 0.060 Uiso 1 1 calc R U . . .
C50 C 0.1937(11) 0.0015(3) 0.4948(7) 0.049(3) Uani 1 1 d . . . . .
H50 H 0.164404 -0.016834 0.524171 0.059 Uiso 1 1 calc R U . . .
C24 C 1.0321(11) 0.4616(3) 0.5912(8) 0.051(3) Uani 1 1 d . . . . .
H24 H 1.052700 0.471582 0.544512 0.061 Uiso 1 1 calc R U . . .
C38 C 0.2906(11) 0.3681(3) 0.2765(7) 0.051(3) Uani 1 1 d . . . . .
H38 H 0.281672 0.387596 0.238524 0.061 Uiso 1 1 calc R U . . .
C2 C 0.4567(11) 0.2127(3) 0.3024(7) 0.047(2) Uani 1 1 d . . . . .
H2A H 0.447471 0.187231 0.314048 0.070 Uiso 1 1 calc R U . . .
H2B H 0.497403 0.215076 0.257752 0.070 Uiso 1 1 calc R U . . .
H2C H 0.373276 0.224042 0.284881 0.070 Uiso 1 1 calc R U . . .
C74 C 0.8264(11) 0.1961(3) 0.3444(8) 0.051(3) Uani 1 1 d . . . . .
H74 H 0.878386 0.211067 0.386431 0.062 Uiso 1 1 calc R U . . .
C18 C 0.7152(11) 0.4876(3) 0.4950(8) 0.052(3) Uani 1 1 d . . . . .
H18 H 0.767837 0.491350 0.550236 0.062 Uiso 1 1 calc R U . . .
C71 C 0.6725(12) 0.1519(4) 0.2199(8) 0.065(4) Uani 1 1 d . . . . .
H71 H 0.620141 0.137149 0.177552 0.078 Uiso 1 1 calc R U . . .
C31 C 0.4145(11) 0.4035(3) 0.6975(7) 0.049(2) Uani 1 1 d . . . . .
C7 C 0.8746(12) 0.3010(3) 0.3895(8) 0.052(3) Uani 1 1 d . . . . .
H7 H 0.831981 0.277207 0.388154 0.062 Uiso 1 1 calc R U . . .
C37 C 0.2127(11) 0.3383(4) 0.2563(7) 0.054(3) Uani 1 1 d . . . . .
C51 C 0.1275(11) 0.0109(3) 0.4129(8) 0.052(3) Uani 1 1 d . . . . .
C55 C 0.6220(11) 0.0386(3) 0.6696(8) 0.053(3) Uani 1 1 d . . . . .
H55 H 0.662866 0.024308 0.638032 0.064 Uiso 1 1 calc R U . . .
C42 C 0.3166(10) 0.1959(3) 0.4754(8) 0.046(2) Uani 1 1 d . . . . .
H42 H 0.349869 0.220398 0.468722 0.055 Uiso 1 1 calc R U . . .
C58 C 0.4984(13) 0.0806(3) 0.7641(8) 0.057(3) Uani 1 1 d . . . . .
H58 H 0.455960 0.094125 0.796096 0.068 Uiso 1 1 calc R U . . .
C72 C 0.7411(14) 0.1799(4) 0.1995(7) 0.063(4) Uani 1 1 d . . . . .
C1 C 0.5484(12) 0.2884(3) 0.2941(7) 0.050(3) Uani 1 1 d . . . . .
H1A H 0.575896 0.313513 0.302445 0.074 Uiso 1 1 calc R U . . .
H1B H 0.457279 0.287557 0.267334 0.074 Uiso 1 1 calc R U . . .
H1C H 0.592364 0.276433 0.258230 0.074 Uiso 1 1 calc R U . . .
C32 C 0.3323(11) 0.4059(3) 0.6170(8) 0.054(3) Uani 1 1 d . . . . .
H32 H 0.259306 0.420546 0.606114 0.065 Uiso 1 1 calc R U . . .
C20 C 0.8943(13) 0.4255(4) 0.6464(8) 0.060(3) Uani 1 1 d . . . . .
H20 H 0.821761 0.410849 0.638839 0.072 Uiso 1 1 calc R U . . .
C22 C 1.0744(13) 0.4559(4) 0.7383(9) 0.061(3) Uani 1 1 d . . . . .
C14 C 0.6622(14) 0.4542(4) 0.3656(8) 0.060(3) Uani 1 1 d . . . . .
H14 H 0.680333 0.435255 0.332682 0.072 Uiso 1 1 calc R U . . .
C57 C 0.5952(12) 0.0568(4) 0.8020(7) 0.056(3) Uani 1 1 d . . . . .
C70 C 0.6821(12) 0.1457(4) 0.3044(7) 0.056(3) Uani 1 1 d . . . . .
H70 H 0.637419 0.126313 0.319400 0.067 Uiso 1 1 calc R U . . .
C67 C 1.0380(12) 0.0919(3) 0.5228(8) 0.055(3) Uani 1 1 d . . . . .
H67 H 1.077671 0.074721 0.496620 0.066 Uiso 1 1 calc R U . . .
C66 C 1.0752(11) 0.0957(3) 0.6098(9) 0.054(3) Uani 1 1 d . . . . .
C23 C 1.1087(12) 0.4703(3) 0.6719(9) 0.062(3) Uani 1 1 d . . . . .
H23 H 1.180539 0.485328 0.680187 0.075 Uiso 1 1 calc R U . . .
C44 C 0.1986(12) 0.1891(4) 0.4007(9) 0.063(3) Uani 1 1 d . . . . .
H44A H 0.220227 0.192382 0.348211 0.095 Uiso 1 1 calc R U . . .
H44B H 0.131978 0.206023 0.403011 0.095 Uiso 1 1 calc R U . . .
H44C H 0.168829 0.164442 0.403569 0.095 Uiso 1 1 calc R U . . .
C8 C 0.8675(13) 0.3115(4) 0.2980(8) 0.061(3) Uani 1 1 d . . . . .
H8A H 0.779571 0.316183 0.266585 0.091 Uiso 1 1 calc R U . . .
H8B H 0.900713 0.291867 0.271574 0.091 Uiso 1 1 calc R U . . .
H8C H 0.917774 0.333245 0.298390 0.091 Uiso 1 1 calc R U . . .
C17 C 0.6138(12) 0.5119(4) 0.4615(8) 0.057(3) Uani 1 1 d . . . . .
H17 H 0.598300 0.531616 0.493299 0.069 Uiso 1 1 calc R U . . .
C43 C 0.2751(13) 0.1955(4) 0.5588(9) 0.063(3) Uani 1 1 d . . . . .
H43A H 0.223135 0.174291 0.559262 0.094 Uiso 1 1 calc R U . . .
H43B H 0.226404 0.217259 0.561389 0.094 Uiso 1 1 calc R U . . .
H43C H 0.350269 0.194838 0.607160 0.094 Uiso 1 1 calc R U . . .
C16 C 0.5382(13) 0.5056(4) 0.3801(9) 0.065(4) Uani 1 1 d . . . . .
C15 C 0.5596(15) 0.4773(4) 0.3305(9) 0.073(4) Uani 1 1 d . . . . .
H15 H 0.506923 0.473851 0.275136 0.088 Uiso 1 1 calc R U . . .
C56 C 0.6583(13) 0.0353(4) 0.7576(8) 0.060(3) Uani 1 1 d . . . . .
H56 H 0.722994 0.019154 0.785718 0.072 Uiso 1 1 calc R U . . .
C21 C 0.9703(14) 0.4340(4) 0.7285(9) 0.070(4) Uani 1 1 d . . . . .
H21 H 0.949726 0.424779 0.775997 0.084 Uiso 1 1 calc R U . . .
C73 C 0.8195(13) 0.2024(4) 0.2587(9) 0.063(3) Uani 1 1 d . . . . .
H73 H 0.866238 0.221127 0.242864 0.076 Uiso 1 1 calc R U . . .
C9 C 1.0161(12) 0.2966(4) 0.4416(9) 0.064(3) Uani 1 1 d . . . . .
H9A H 1.065668 0.316420 0.428446 0.095 Uiso 1 1 calc R U . . .
H9B H 1.048495 0.273729 0.427527 0.095 Uiso 1 1 calc R U . . .
H9C H 1.022516 0.297084 0.501358 0.095 Uiso 1 1 calc R U . . .

loop_
_atom_site_aniso_label
_atom_site_aniso_U_11
_atom_site_aniso_U_22
_atom_site_aniso_U_33
_atom_site_aniso_U_23
_atom_site_aniso_U_13
_atom_site_aniso_U_12
Br1 0.0519(7) 0.0683(8) 0.0412(6) 0.0001(5) -0.0021(5) 0.0039(5)
Br2 0.0908(10) 0.0601(8) 0.0547(8) 0.0073(6) 0.0382(7) 0.0134(7)
Ni1 0.0495(10) 0.0458(10) 0.0317(9) -0.0004(7) 0.0078(7) 0.0009(7)
F5 0.050(4) 0.083(5) 0.065(5) 0.012(4) 0.008(3) 0.019(3)
F1 0.063(4) 0.094(6) 0.042(4) -0.005(4) -0.011(3) 0.008(4)
F2 0.079(5) 0.077(5) 0.053(4) -0.015(3) 0.027(4) 0.003(4)
F7 0.051(4) 0.081(5) 0.060(4) -0.008(4) 0.005(3) -0.019(3)
F4 0.075(5) 0.105(6) 0.057(5) -0.035(4) -0.009(4) 0.010(4)
N2 0.038(4) 0.034(4) 0.039(4) 0.003(3) 0.012(3) 0.003(3)
F8 0.097(6) 0.090(6) 0.047(4) 0.015(4) 0.007(4) 0.011(5)
N1 0.041(4) 0.038(4) 0.038(4) -0.003(3) 0.010(3) 0.001(3)
F6 0.098(7) 0.139(8) 0.046(4) 0.027(5) 0.029(4) 0.036(6)
F3 0.066(5) 0.091(6) 0.083(6) 0.033(5) -0.007(4) 0.002(4)
C61 0.036(5) 0.035(5) 0.038(5) -0.002(4) 0.006(4) 0.002(4)
C41 0.033(5) 0.046(5) 0.033(5) 0.000(4) 0.010(4) 0.000(4)
C5 0.034(5) 0.043(5) 0.033(5) -0.002(4) 0.009(4) -0.003(4)
C46 0.036(5) 0.041(5) 0.035(5) 0.001(4) 0.007(4) 0.002(4)
C40 0.038(5) 0.042(5) 0.031(5) -0.001(4) 0.009(4) 0.000(4)
C29 0.040(5) 0.051(6) 0.038(5) 0.001(4) 0.006(4) -0.002(4)
C3 0.034(5) 0.042(5) 0.032(5) 0.000(4) 0.012(4) 0.002(4)
C26 0.043(5) 0.039(5) 0.033(5) 0.000(4) 0.008(4) -0.004(4)
C27 0.036(5) 0.035(5) 0.038(5) 0.002(4) 0.010(4) 0.003(4)
C64 0.040(5) 0.060(7) 0.045(6) -0.004(5) 0.013(5) 0.007(5)
C25 0.042(5) 0.046(6) 0.036(5) -0.004(4) 0.011(4) -0.002(4)
C4 0.044(5) 0.040(5) 0.029(4) 0.002(4) 0.010(4) 0.006(4)
C34 0.038(5) 0.046(6) 0.037(5) -0.003(4) 0.016(4) -0.003(4)
C45 0.037(5) 0.041(5) 0.047(6) 0.004(4) 0.010(4) 0.001(4)
C19 0.037(5) 0.044(5) 0.043(5) -0.004(4) 0.008(4) 0.000(4)
C48 0.043(5) 0.035(5) 0.039(5) 0.000(4) 0.011(4) 0.005(4)
C10 0.041(5) 0.052(6) 0.042(5) -0.005(4) 0.021(4) -0.006(4)
C60 0.035(5) 0.045(6) 0.045(6) 0.000(4) 0.013(4) 0.005(4)
C63 0.034(5) 0.049(6) 0.036(5) 0.003(4) 0.013(4) -0.004(4)
C6 0.045(5) 0.047(6) 0.034(5) -0.004(4) 0.009(4) -0.003(4)
C28 0.038(5) 0.041(5) 0.041(5) 0.003(4) 0.017(4) -0.003(4)
C11 0.053(6) 0.049(6) 0.035(5) -0.002(4) 0.019(4) -0.009(5)
C54 0.035(5) 0.039(5) 0.038(5) 0.006(4) 0.004(4) 0.000(4)
C52 0.060(7) 0.052(6) 0.043(6) -0.005(5) 0.018(5) 0.002(5)
C69 0.042(5) 0.050(6) 0.038(5) 0.000(4) 0.015(4) 0.006(4)
C13 0.047(6) 0.044(6) 0.045(6) 0.007(4) 0.009(5) -0.013(4)
C47 0.033(5) 0.042(5) 0.049(6) 0.000(4) 0.014(4) 0.004(4)
C39 0.043(5) 0.048(6) 0.040(5) 0.003(4) 0.007(4) -0.005(4)
C33 0.035(5) 0.053(6) 0.053(6) 0.001(5) 0.012(5) 0.006(4)
C53 0.060(7) 0.040(5) 0.038(5) 0.002(4) 0.018(5) 0.003(5)
C36 0.035(5) 0.069(7) 0.051(6) -0.006(5) 0.005(5) -0.005(5)
C35 0.038(5) 0.054(6) 0.041(5) 0.004(4) 0.009(4) -0.001(4)
C59 0.042(5) 0.051(6) 0.044(6) 0.009(5) 0.011(4) 0.008(4)
C12 0.048(6) 0.054(6) 0.037(5) -0.005(4) 0.014(4) -0.014(5)
C30 0.049(6) 0.053(6) 0.040(5) 0.000(5) 0.008(5) -0.002(5)
C65 0.047(6) 0.065(7) 0.035(5) 0.002(5) 0.014(4) 0.007(5)
C62 0.037(5) 0.044(5) 0.037(5) 0.000(4) 0.011(4) -0.001(4)
C49 0.052(6) 0.045(6) 0.042(6) 0.006(4) 0.010(5) -0.004(5)
C68 0.051(6) 0.052(6) 0.050(6) -0.003(5) 0.017(5) 0.007(5)
C50 0.051(6) 0.052(6) 0.045(6) 0.005(5) 0.015(5) -0.010(5)
C24 0.043(6) 0.046(6) 0.060(7) -0.001(5) 0.008(5) -0.005(4)
C38 0.052(6) 0.069(7) 0.032(5) 0.010(5) 0.012(5) 0.008(5)
C2 0.048(6) 0.043(6) 0.042(6) 0.000(4) 0.002(5) -0.009(4)
C74 0.052(6) 0.061(7) 0.047(6) 0.010(5) 0.025(5) 0.000(5)
C18 0.045(6) 0.058(7) 0.047(6) 0.001(5) 0.004(5) -0.010(5)
C71 0.047(7) 0.111(11) 0.040(6) -0.007(6) 0.016(5) 0.011(7)
C31 0.055(6) 0.051(6) 0.046(6) -0.005(5) 0.024(5) -0.003(5)
C7 0.056(7) 0.052(6) 0.054(7) -0.004(5) 0.027(6) -0.003(5)
C37 0.042(6) 0.074(8) 0.038(6) -0.004(5) -0.001(5) 0.007(5)
C51 0.049(6) 0.056(7) 0.051(6) -0.012(5) 0.016(5) -0.008(5)
C55 0.043(6) 0.051(6) 0.066(8) 0.007(5) 0.014(5) 0.009(5)
C42 0.037(5) 0.044(6) 0.057(6) 0.006(5) 0.013(5) 0.003(4)
C58 0.065(8) 0.059(7) 0.047(6) 0.008(5) 0.019(6) 0.009(6)
C72 0.071(8) 0.093(10) 0.033(6) 0.014(6) 0.029(6) 0.030(7)
C1 0.069(7) 0.043(6) 0.038(5) 0.004(4) 0.018(5) -0.005(5)
C32 0.049(6) 0.065(7) 0.047(6) -0.006(5) 0.014(5) 0.012(5)
C20 0.061(7) 0.075(8) 0.041(6) -0.008(5) 0.009(5) -0.010(6)
C22 0.055(7) 0.061(7) 0.058(8) -0.018(6) 0.000(6) 0.012(6)
C14 0.079(9) 0.055(7) 0.041(6) 0.001(5) 0.012(6) -0.014(6)
C57 0.060(7) 0.067(8) 0.033(5) 0.013(5) 0.003(5) 0.002(6)
C70 0.059(7) 0.070(8) 0.041(6) -0.003(5) 0.020(5) 0.002(6)
C67 0.054(7) 0.062(7) 0.050(7) -0.004(5) 0.015(5) 0.013(5)
C66 0.039(6) 0.052(6) 0.074(8) 0.008(6) 0.021(5) 0.007(5)
C23 0.042(6) 0.056(7) 0.071(9) -0.013(6) -0.012(6) -0.003(5)
C44 0.040(6) 0.072(8) 0.068(8) 0.007(6) 0.001(6) 0.008(5)
C8 0.060(7) 0.080(9) 0.051(7) -0.014(6) 0.030(6) -0.009(6)
C17 0.055(7) 0.060(7) 0.054(7) 0.003(5) 0.011(6) -0.004(5)
C43 0.059(7) 0.069(8) 0.062(8) -0.002(6) 0.019(6) 0.016(6)
C16 0.056(7) 0.067(8) 0.065(8) 0.023(7) 0.006(6) -0.011(6)
C15 0.090(10) 0.066(8) 0.044(7) 0.013(6) -0.010(7) -0.014(7)
C56 0.057(7) 0.064(8) 0.050(7) 0.016(6) 0.002(5) 0.016(6)
C21 0.068(8) 0.101(11) 0.043(7) -0.015(7) 0.018(6) -0.001(8)
C73 0.062(8) 0.073(8) 0.065(8) 0.012(7) 0.036(7) 0.012(6)
C9 0.052(7) 0.077(9) 0.071(8) -0.001(7) 0.032(6) 0.008(6)

loop_
_atom_type_symbol
_atom_type_description
_atom_type_scat_dispersion_real
_atom_type_scat_dispersion_imag
_atom_type_scat_source
C C 0.0181 0.0091 'International Tables Vol C Tables 4.2.6.8 and 6.1.1.4'
H H 0.0000 0.0000 'International Tables Vol C Tables 4.2.6.8 and 6.1.1.4'
Br Br -0.6763 1.2805 'International Tables Vol C Tables 4.2.6.8 and 6.1.1.4'
F F 0.0727 0.0534 'International Tables Vol C Tables 4.2.6.8 and 6.1.1.4'
N N 0.0311 0.0180 'International Tables Vol C Tables 4.2.6.8 and 6.1.1.4'
Ni Ni -3.0029 0.5091 'International Tables Vol C Tables 4.2.6.8 and 6.1.1.4'

loop_
_geom_angle_atom_site_label_1
_geom_angle_atom_site_label_2
_geom_angle_atom_site_label_3
_geom_angle
_geom_angle_site_symmetry_1
_geom_angle_site_symmetry_3
_geom_angle_publ_flag
Br2 Ni1 Br1 123.15(9) . . ?
N2 Ni1 Br1 116.4(2) . . ?
N2 Ni1 Br2 109.2(2) . . ?
N1 Ni1 Br1 100.4(3) . . ?
N1 Ni1 Br2 118.6(2) . . ?
N1 Ni1 N2 81.7(3) . . ?
C40 N2 Ni1 126.0(6) . . ?
C4 N2 Ni1 113.3(6) . . ?
C4 N2 C40 120.7(8) . . ?
C5 N1 Ni1 124.2(6) . . ?
C3 N1 Ni1 113.4(7) . . ?
C3 N1 C5 122.4(8) . . ?
C40 C61 C62 119.0(9) . . ?
C60 C61 C40 120.5(9) . . ?
C60 C61 C62 120.4(8) . . ?
C40 C41 C42 122.8(9) . . ?
C45 C41 C40 117.6(9) . . ?
C45 C41 C42 119.6(9) . . ?
C26 C5 N1 118.6(8) . . ?
C6 C5 N1 120.1(9) . . ?
C6 C5 C26 121.2(9) . . ?
C45 C46 C60 117.2(9) . . ?
C45 C46 C47 124.7(9) . . ?
C60 C46 C47 117.9(8) . . ?
C61 C40 N2 119.5(9) . . ?
C61 C40 C41 120.0(9) . . ?
C41 C40 N2 120.3(8) . . ?
C28 C29 H29 119.8 . . ?
C30 C29 H29 119.8 . . ?
C30 C29 C28 120.5(10) . . ?
N1 C3 C4 117.0(8) . . ?
N1 C3 C1 124.0(9) . . ?
C4 C3 C1 119.0(8) . . ?
C5 C26 C27 118.5(8) . . ?
C25 C26 C5 119.1(9) . . ?
C25 C26 C27 121.8(9) . . ?
C26 C27 H27 106.6 . . ?
C34 C27 C26 109.8(8) . . ?
C34 C27 H27 106.6 . . ?
C28 C27 C26 112.5(8) . . ?
C28 C27 H27 106.6 . . ?
C28 C27 C34 114.3(8) . . ?
C63 C64 H64 119.5 . . ?
C63 C64 C65 121.1(10) . . ?
C65 C64 H64 119.5 . . ?
C26 C25 H25 119.3 . . ?
C26 C25 C11 121.4(10) . . ?
C11 C25 H25 119.3 . . ?
N2 C4 C3 114.6(8) . . ?
N2 C4 C2 125.0(9) . . ?
C3 C4 C2 120.3(8) . . ?
C39 C34 C27 121.8(9) . . ?
C39 C34 C35 118.3(10) . . ?
C35 C34 C27 119.9(9) . . ?
C41 C45 H45 118.5 . . ?
C46 C45 C41 123.0(9) . . ?
C46 C45 H45 118.5 . . ?
C24 C19 C12 120.3(10) . . ?
C24 C19 C20 117.5(11) . . ?
C20 C19 C12 122.2(10) . . ?
C53 C48 C47 121.2(9) . . ?
C49 C48 C47 121.0(9) . . ?
C49 C48 C53 117.7(10) . . ?
C6 C10 H10 118.9 . . ?
C6 C10 C11 122.2(9) . . ?
C11 C10 H10 118.9 . . ?
C61 C60 C46 121.5(9) . . ?
C61 C60 H60 119.2 . . ?
C46 C60 H60 119.2 . . ?
C64 C63 C62 117.2(9) . . ?
C68 C63 C64 118.4(10) . . ?
C68 C63 C62 124.4(9) . . ?
C5 C6 C7 124.1(9) . . ?
C10 C6 C5 117.1(9) . . ?
C10 C6 C7 118.7(9) . . ?
C29 C28 C27 118.1(9) . . ?
C33 C28 C29 118.0(10) . . ?
C33 C28 C27 123.7(9) . . ?
C25 C11 C10 118.9(10) . . ?
C25 C11 C12 121.4(10) . . ?
C10 C11 C12 119.7(9) . . ?
C59 C54 C47 121.6(9) . . ?
C59 C54 C55 118.0(10) . . ?
C55 C54 C47 120.3(10) . . ?
C53 C52 H52 121.4 . . ?
C51 C52 H52 121.4 . . ?
C51 C52 C53 117.3(11) . . ?
C74 C69 C62 118.2(10) . . ?
C74 C69 C70 118.9(10) . . ?
C70 C69 C62 122.9(10) . . ?
C18 C13 C12 124.2(10) . . ?
C18 C13 C14 118.1(11) . . ?
C14 C13 C12 117.7(11) . . ?
C46 C47 C48 116.2(8) . . ?
C46 C47 C54 108.8(8) . . ?
C46 C47 H47 106.4 . . ?
C48 C47 C54 111.9(8) . . ?
C48 C47 H47 106.4 . . ?
C54 C47 H47 106.4 . . ?
C34 C39 H39 119.7 . . ?
C34 C39 C38 120.6(10) . . ?
C38 C39 H39 119.7 . . ?
C28 C33 H33 119.4 . . ?
C28 C33 C32 121.2(11) . . ?
C32 C33 H33 119.4 . . ?
C48 C53 H53 119.0 . . ?
C52 C53 C48 122.0(10) . . ?
C52 C53 H53 119.0 . . ?
C35 C36 H36 120.6 . . ?
C37 C36 H36 120.6 . . ?
C37 C36 C35 118.7(11) . . ?
C34 C35 H35 119.3 . . ?
C36 C35 C34 121.4(10) . . ?
C36 C35 H35 119.3 . . ?
C54 C59 H59 119.0 . . ?
C58 C59 C54 122.0(10) . . ?
C58 C59 H59 119.0 . . ?
C19 C12 C13 112.8(9) . . ?
C19 C12 H12 106.7 . . ?
C11 C12 C19 113.6(9) . . ?
C11 C12 C13 109.8(9) . . ?
C11 C12 H12 106.7 . . ?
C13 C12 H12 106.7 . . ?
C29 C30 H30 120.3 . . ?
C31 C30 C29 119.4(10) . . ?
C31 C30 H30 120.3 . . ?
C64 C65 H65 120.8 . . ?
C66 C65 C64 118.4(11) . . ?
C66 C65 H65 120.8 . . ?
C61 C62 H62 105.7 . . ?
C63 C62 C61 111.9(8) . . ?
C63 C62 C69 115.5(8) . . ?
C63 C62 H62 105.7 . . ?
C69 C62 C61 111.5(8) . . ?
C69 C62 H62 105.7 . . ?
C48 C49 H49 118.9 . . ?
C48 C49 C50 122.2(10) . . ?
C50 C49 H49 118.9 . . ?
C63 C68 H68 119.1 . . ?
C63 C68 C67 121.7(11) . . ?
C67 C68 H68 119.1 . . ?
C49 C50 H50 121.6 . . ?
C51 C50 C49 116.9(10) . . ?
C51 C50 H50 121.6 . . ?
C19 C24 H24 118.3 . . ?
C19 C24 C23 123.4(12) . . ?
C23 C24 H24 118.3 . . ?
C39 C38 H38 120.7 . . ?
C37 C38 C39 118.6(10) . . ?
C37 C38 H38 120.7 . . ?
C4 C2 H2A 109.5 . . ?
C4 C2 H2B 109.5 . . ?
C4 C2 H2C 109.5 . . ?
H2A C2 H2B 109.5 . . ?
H2A C2 H2C 109.5 . . ?
H2B C2 H2C 109.5 . . ?
C69 C74 H74 119.4 . . ?
C69 C74 C73 121.1(12) . . ?
C73 C74 H74 119.4 . . ?
C13 C18 H18 118.8 . . ?
C13 C18 C17 122.4(11) . . ?
C17 C18 H18 118.8 . . ?
C72 C71 H71 120.7 . . ?
C72 C71 C70 118.6(13) . . ?
C70 C71 H71 120.7 . . ?
F2 C31 C30 118.9(11) . . ?
F2 C31 C32 119.4(11) . . ?
C32 C31 C30 121.7(10) . . ?
C6 C7 H7 108.1 . . ?
C6 C7 C8 111.9(10) . . ?
C6 C7 C9 111.1(10) . . ?
C8 C7 H7 108.1 . . ?
C8 C7 C9 109.4(10) . . ?
C9 C7 H7 108.1 . . ?
F1 C37 C36 119.3(11) . . ?
C38 C37 F1 118.3(11) . . ?
C38 C37 C36 122.4(10) . . ?
C52 C51 F7 118.1(11) . . ?
C52 C51 C50 124.0(11) . . ?
C50 C51 F7 117.8(11) . . ?
C54 C55 H55 119.4 . . ?
C56 C55 C54 121.2(11) . . ?
C56 C55 H55 119.4 . . ?
C41 C42 H42 108.3 . . ?
C41 C42 C44 112.2(10) . . ?
C41 C42 C43 111.3(9) . . ?
C44 C42 H42 108.3 . . ?
C44 C42 C43 108.4(10) . . ?
C43 C42 H42 108.3 . . ?
C59 C58 H58 121.3 . . ?
C57 C58 C59 117.3(11) . . ?
C57 C58 H58 121.3 . . ?
C71 C72 F6 119.1(13) . . ?
C71 C72 C73 123.5(11) . . ?
C73 C72 F6 117.4(13) . . ?
C3 C1 H1A 109.5 . . ?
C3 C1 H1B 109.5 . . ?
C3 C1 H1C 109.5 . . ?
H1A C1 H1B 109.5 . . ?
H1A C1 H1C 109.5 . . ?
H1B C1 H1C 109.5 . . ?
C33 C32 H32 120.4 . . ?
C31 C32 C33 119.1(11) . . ?
C31 C32 H32 120.4 . . ?
C19 C20 H20 120.0 . . ?
C19 C20 C21 120.0(12) . . ?
C21 C20 H20 120.0 . . ?
C23 C22 F4 118.9(12) . . ?
C21 C22 F4 117.9(14) . . ?
C21 C22 C23 123.2(12) . . ?
C13 C14 H14 119.4 . . ?
C15 C14 C13 121.2(13) . . ?
C15 C14 H14 119.4 . . ?
F8 C57 C58 117.9(12) . . ?
F8 C57 C56 118.3(11) . . ?
C58 C57 C56 123.8(11) . . ?
C69 C70 C71 120.8(13) . . ?
C69 C70 H70 119.6 . . ?
C71 C70 H70 119.6 . . ?
C68 C67 H67 120.6 . . ?
C66 C67 C68 118.9(11) . . ?
C66 C67 H67 120.6 . . ?
F5 C66 C65 118.6(12) . . ?
F5 C66 C67 119.9(11) . . ?
C67 C66 C65 121.4(11) . . ?
C24 C23 H23 121.6 . . ?
C22 C23 C24 116.7(12) . . ?
C22 C23 H23 121.6 . . ?
C42 C44 H44A 109.5 . . ?
C42 C44 H44B 109.5 . . ?
C42 C44 H44C 109.5 . . ?
H44A C44 H44B 109.5 . . ?
H44A C44 H44C 109.5 . . ?
H44B C44 H44C 109.5 . . ?
C7 C8 H8A 109.5 . . ?
C7 C8 H8B 109.5 . . ?
C7 C8 H8C 109.5 . . ?
H8A C8 H8B 109.5 . . ?
H8A C8 H8C 109.5 . . ?
H8B C8 H8C 109.5 . . ?
C18 C17 H17 121.3 . . ?
C16 C17 C18 117.4(13) . . ?
C16 C17 H17 121.3 . . ?
C42 C43 H43A 109.5 . . ?
C42 C43 H43B 109.5 . . ?
C42 C43 H43C 109.5 . . ?
H43A C43 H43B 109.5 . . ?
H43A C43 H43C 109.5 . . ?
H43B C43 H43C 109.5 . . ?
F3 C16 C17 118.0(14) . . ?
F3 C16 C15 118.9(13) . . ?
C15 C16 C17 123.1(13) . . ?
C14 C15 H15 121.2 . . ?
C16 C15 C14 117.7(12) . . ?
C16 C15 H15 121.2 . . ?
C55 C56 H56 121.2 . . ?
C57 C56 C55 117.6(10) . . ?
C57 C56 H56 121.2 . . ?
C20 C21 H21 120.4 . . ?
C22 C21 C20 119.1(14) . . ?
C22 C21 H21 120.4 . . ?
C74 C73 H73 121.5 . . ?
C72 C73 C74 117.1(12) . . ?
C72 C73 H73 121.5 . . ?
C7 C9 H9A 109.5 . . ?
C7 C9 H9B 109.5 . . ?
C7 C9 H9C 109.5 . . ?
H9A C9 H9B 109.5 . . ?
H9A C9 H9C 109.5 . . ?
H9B C9 H9C 109.5 . . ?

loop_
_geom_bond_atom_site_label_1
_geom_bond_atom_site_label_2
_geom_bond_distance
_geom_bond_site_symmetry_2
_geom_bond_publ_flag
Br1 Ni1 2.336(2) . ?
Br2 Ni1 2.326(2) . ?
Ni1 N2 2.014(8) . ?
Ni1 N1 2.009(9) . ?
F5 C66 1.355(13) . ?
F1 C37 1.358(12) . ?
F2 C31 1.349(13) . ?
F7 C51 1.376(13) . ?
F4 C22 1.370(14) . ?
N2 C40 1.435(12) . ?
N2 C4 1.323(12) . ?
F8 C57 1.375(13) . ?
N1 C5 1.433(12) . ?
N1 C3 1.288(13) . ?
F6 C72 1.387(13) . ?
F3 C16 1.363(16) . ?
C61 C40 1.387(14) . ?
C61 C60 1.362(14) . ?
C61 C62 1.554(14) . ?
C41 C40 1.419(14) . ?
C41 C45 1.390(14) . ?
C41 C42 1.513(14) . ?
C5 C26 1.418(14) . ?
C5 C6 1.409(14) . ?
C46 C45 1.384(14) . ?
C46 C60 1.413(14) . ?
C46 C47 1.515(14) . ?
C29 H29 0.9300 . ?
C29 C28 1.407(14) . ?
C29 C30 1.396(16) . ?
C3 C4 1.493(14) . ?
C3 C1 1.468(14) . ?
C26 C27 1.524(14) . ?
C26 C25 1.360(14) . ?
C27 H27 0.9800 . ?
C27 C34 1.519(14) . ?
C27 C28 1.513(14) . ?
C64 H64 0.9300 . ?
C64 C63 1.381(15) . ?
C64 C65 1.397(15) . ?
C25 H25 0.9300 . ?
C25 C11 1.394(15) . ?
C4 C2 1.474(14) . ?
C34 C39 1.382(15) . ?
C34 C35 1.396(15) . ?
C45 H45 0.9300 . ?
C19 C12 1.518(14) . ?
C19 C24 1.374(15) . ?
C19 C20 1.381(17) . ?
C48 C47 1.525(14) . ?
C48 C53 1.391(14) . ?
C48 C49 1.373(15) . ?
C10 H10 0.9300 . ?
C10 C6 1.393(15) . ?
C10 C11 1.391(15) . ?
C60 H60 0.9300 . ?
C63 C62 1.519(14) . ?
C63 C68 1.365(15) . ?
C6 C7 1.507(15) . ?
C28 C33 1.391(14) . ?
C11 C12 1.527(14) . ?
C54 C47 1.549(14) . ?
C54 C59 1.382(15) . ?
C54 C55 1.406(14) . ?
C52 H52 0.9300 . ?
C52 C53 1.389(16) . ?
C52 C51 1.360(17) . ?
C69 C62 1.533(14) . ?
C69 C74 1.381(16) . ?
C69 C70 1.385(16) . ?
C13 C12 1.542(16) . ?
C13 C18 1.351(17) . ?
C13 C14 1.408(16) . ?
C47 H47 0.9800 . ?
C39 H39 0.9300 . ?
C39 C38 1.409(15) . ?
C33 H33 0.9300 . ?
C33 C32 1.399(16) . ?
C53 H53 0.9300 . ?
C36 H36 0.9300 . ?
C36 C35 1.381(15) . ?
C36 C37 1.367(18) . ?
C35 H35 0.9300 . ?
C59 H59 0.9300 . ?
C59 C58 1.389(16) . ?
C12 H12 0.9800 . ?
C30 H30 0.9300 . ?
C30 C31 1.372(16) . ?
C65 H65 0.9300 . ?
C65 C66 1.369(16) . ?
C62 H62 0.9800 . ?
C49 H49 0.9300 . ?
C49 C50 1.399(15) . ?
C68 H68 0.9300 . ?
C68 C67 1.381(16) . ?
C50 H50 0.9300 . ?
C50 C51 1.369(17) . ?
C24 H24 0.9300 . ?
C24 C23 1.381(17) . ?
C38 H38 0.9300 . ?
C38 C37 1.361(18) . ?
C2 H2A 0.9600 . ?
C2 H2B 0.9600 . ?
C2 H2C 0.9600 . ?
C74 H74 0.9300 . ?
C74 C73 1.400(17) . ?
C18 H18 0.9300 . ?
C18 C17 1.398(17) . ?
C71 H71 0.9300 . ?
C71 C72 1.36(2) . ?
C71 C70 1.373(17) . ?
C31 C32 1.365(17) . ?
C7 H7 0.9800 . ?
C7 C8 1.525(17) . ?
C7 C9 1.535(18) . ?
C55 H55 0.9300 . ?
C55 C56 1.384(18) . ?
C42 H42 0.9800 . ?
C42 C44 1.516(16) . ?
C42 C43 1.554(18) . ?
C58 H58 0.9300 . ?
C58 C57 1.368(17) . ?
C72 C73 1.37(2) . ?
C1 H1A 0.9600 . ?
C1 H1B 0.9600 . ?
C1 H1C 0.9600 . ?
C32 H32 0.9300 . ?
C20 H20 0.9300 . ?
C20 C21 1.395(18) . ?
C22 C23 1.35(2) . ?
C22 C21 1.35(2) . ?
C14 H14 0.9300 . ?
C14 C15 1.38(2) . ?
C57 C56 1.377(19) . ?
C70 H70 0.9300 . ?
C67 H67 0.9300 . ?
C67 C66 1.370(18) . ?
C23 H23 0.9300 . ?
C44 H44A 0.9600 . ?
C44 H44B 0.9600 . ?
C44 H44C 0.9600 . ?
C8 H8A 0.9600 . ?
C8 H8B 0.9600 . ?
C8 H8C 0.9600 . ?
C17 H17 0.9300 . ?
C17 C16 1.368(19) . ?
C43 H43A 0.9600 . ?
C43 H43B 0.9600 . ?
C43 H43C 0.9600 . ?
C16 C15 1.37(2) . ?
C15 H15 0.9300 . ?
C56 H56 0.9300 . ?
C21 H21 0.9300 . ?
C73 H73 0.9300 . ?
C9 H9A 0.9600 . ?
C9 H9B 0.9600 . ?
C9 H9C 0.9600 . ?

loop_
_geom_torsion_atom_site_label_1
_geom_torsion_atom_site_label_2
_geom_torsion_atom_site_label_3
_geom_torsion_atom_site_label_4
_geom_torsion
_geom_torsion_site_symmetry_1
_geom_torsion_site_symmetry_2
_geom_torsion_site_symmetry_3
_geom_torsion_site_symmetry_4
_geom_torsion_publ_flag
Ni1 N2 C40 C61 -77.5(11) . . . . ?
Ni1 N2 C40 C41 98.4(10) . . . . ?
Ni1 N2 C4 C3 0.5(11) . . . . ?
Ni1 N2 C4 C2 -177.3(8) . . . . ?
Ni1 N1 C5 C26 -77.1(11) . . . . ?
Ni1 N1 C5 C6 98.6(10) . . . . ?
Ni1 N1 C3 C4 -0.4(11) . . . . ?
Ni1 N1 C3 C1 -177.7(8) . . . . ?
F2 C31 C32 C33 179.6(10) . . . . ?
F4 C22 C23 C24 177.5(11) . . . . ?
F4 C22 C21 C20 -177.4(12) . . . . ?
F8 C57 C56 C55 -179.0(12) . . . . ?
N1 C5 C26 C27 -11.8(13) . . . . ?
N1 C5 C26 C25 176.9(9) . . . . ?
N1 C5 C6 C10 -175.1(9) . . . . ?
N1 C5 C6 C7 8.4(15) . . . . ?
N1 C3 C4 N2 0.0(13) . . . . ?
N1 C3 C4 C2 177.9(9) . . . . ?
F6 C72 C73 C74 179.1(11) . . . . ?
F3 C16 C15 C14 -178.1(12) . . . . ?
C5 N1 C3 C4 178.5(8) . . . . ?
C5 N1 C3 C1 1.3(15) . . . . ?
C5 C26 C27 C34 -75.7(11) . . . . ?
C5 C26 C27 C28 155.8(9) . . . . ?
C5 C26 C25 C11 -1.6(15) . . . . ?
C5 C6 C7 C8 112.4(12) . . . . ?
C5 C6 C7 C9 -125.0(12) . . . . ?
C40 N2 C4 C3 -177.1(8) . . . . ?
C40 N2 C4 C2 5.2(15) . . . . ?
C40 C61 C60 C46 -1.4(16) . . . . ?
C40 C61 C62 C63 152.4(9) . . . . ?
C40 C61 C62 C69 -76.6(11) . . . . ?
C40 C41 C45 C46 0.9(15) . . . . ?
C40 C41 C42 C44 115.9(11) . . . . ?
C40 C41 C42 C43 -122.4(11) . . . . ?
C29 C28 C33 C32 1.2(16) . . . . ?
C29 C30 C31 F2 -179.4(10) . . . . ?
C29 C30 C31 C32 -0.1(18) . . . . ?
C3 N1 C5 C26 104.0(11) . . . . ?
C3 N1 C5 C6 -80.3(12) . . . . ?
C26 C5 C6 C10 0.5(15) . . . . ?
C26 C5 C6 C7 -176.0(10) . . . . ?
C26 C27 C34 C39 -49.3(12) . . . . ?
C26 C27 C34 C35 128.8(10) . . . . ?
C26 C27 C28 C29 -61.4(12) . . . . ?
C26 C27 C28 C33 123.9(10) . . . . ?
C26 C25 C11 C10 0.2(16) . . . . ?
C26 C25 C11 C12 -178.9(10) . . . . ?
C27 C26 C25 C11 -172.6(9) . . . . ?
C27 C34 C39 C38 178.7(10) . . . . ?
C27 C34 C35 C36 -178.3(10) . . . . ?
C27 C28 C33 C32 176.0(10) . . . . ?
C64 C63 C62 C61 -71.0(12) . . . . ?
C64 C63 C62 C69 160.0(10) . . . . ?
C64 C63 C68 C67 2.6(17) . . . . ?
C64 C65 C66 F5 -179.1(10) . . . . ?
C64 C65 C66 C67 -2.2(18) . . . . ?
C25 C26 C27 C34 95.4(11) . . . . ?
C25 C26 C27 C28 -33.1(13) . . . . ?
C25 C11 C12 C19 81.6(13) . . . . ?
C25 C11 C12 C13 -45.8(13) . . . . ?
C4 N2 C40 C61 99.7(11) . . . . ?
C4 N2 C40 C41 -84.4(12) . . . . ?
C34 C27 C28 C29 172.5(9) . . . . ?
C34 C27 C28 C33 -2.2(14) . . . . ?
C34 C39 C38 C37 -1.5(17) . . . . ?
C45 C41 C40 N2 -176.6(9) . . . . ?
C45 C41 C40 C61 -0.7(14) . . . . ?
C45 C41 C42 C44 -65.6(13) . . . . ?
C45 C41 C42 C43 56.1(13) . . . . ?
C45 C46 C60 C61 1.6(15) . . . . ?
C45 C46 C47 C48 42.0(14) . . . . ?
C45 C46 C47 C54 -85.3(12) . . . . ?
C19 C24 C23 C22 -1.4(18) . . . . ?
C19 C20 C21 C22 1(2) . . . . ?
C48 C49 C50 C51 -1.1(18) . . . . ?
C10 C6 C7 C8 -64.0(14) . . . . ?
C10 C6 C7 C9 58.6(14) . . . . ?
C10 C11 C12 C19 -97.6(12) . . . . ?
C10 C11 C12 C13 135.0(11) . . . . ?
C60 C61 C40 N2 176.9(9) . . . . ?
C60 C61 C40 C41 1.0(15) . . . . ?
C60 C61 C62 C63 -30.1(13) . . . . ?
C60 C61 C62 C69 101.0(11) . . . . ?
C60 C46 C45 C41 -1.3(15) . . . . ?
C60 C46 C47 C48 -142.8(9) . . . . ?
C60 C46 C47 C54 89.8(11) . . . . ?
C63 C64 C65 C66 2.8(18) . . . . ?
C63 C68 C67 C66 -2.1(19) . . . . ?
C6 C5 C26 C27 172.6(9) . . . . ?
C6 C5 C26 C25 1.2(14) . . . . ?
C6 C10 C11 C25 1.6(16) . . . . ?
C6 C10 C11 C12 -179.2(10) . . . . ?
C28 C29 C30 C31 0.5(16) . . . . ?
C28 C27 C34 C39 78.2(12) . . . . ?
C28 C27 C34 C35 -103.7(11) . . . . ?
C28 C33 C32 C31 -0.8(18) . . . . ?
C11 C10 C6 C5 -1.9(16) . . . . ?
C11 C10 C6 C7 174.8(10) . . . . ?
C54 C59 C58 C57 2.7(18) . . . . ?
C54 C55 C56 C57 0.2(19) . . . . ?
C69 C74 C73 C72 0.4(18) . . . . ?
C13 C18 C17 C16 -0.1(18) . . . . ?
C13 C14 C15 C16 2(2) . . . . ?
C47 C46 C45 C41 173.9(10) . . . . ?
C47 C46 C60 C61 -174.0(9) . . . . ?
C47 C48 C53 C52 174.9(10) . . . . ?
C47 C48 C49 C50 -174.6(10) . . . . ?
C47 C54 C59 C58 176.9(10) . . . . ?
C47 C54 C55 C56 -178.5(11) . . . . ?
C39 C34 C35 C36 -0.2(16) . . . . ?
C39 C38 C37 F1 179.6(10) . . . . ?
C39 C38 C37 C36 2.1(18) . . . . ?
C53 C48 C47 C46 34.1(14) . . . . ?
C53 C48 C47 C54 159.9(9) . . . . ?
C53 C48 C49 C50 2.0(16) . . . . ?
C53 C52 C51 F7 177.6(10) . . . . ?
C53 C52 C51 C50 0.4(18) . . . . ?
C35 C34 C39 C38 0.6(16) . . . . ?
C35 C36 C37 F1 -179.2(10) . . . . ?
C35 C36 C37 C38 -1.7(18) . . . . ?
C59 C54 C47 C46 57.0(12) . . . . ?
C59 C54 C47 C48 -72.9(12) . . . . ?
C59 C54 C55 C56 0.3(17) . . . . ?
C59 C58 C57 F8 177.6(11) . . . . ?
C59 C58 C57 C56 -2(2) . . . . ?
C12 C19 C24 C23 -179.8(11) . . . . ?
C12 C19 C20 C21 -180.0(12) . . . . ?
C12 C13 C18 C17 -178.0(10) . . . . ?
C12 C13 C14 C15 176.9(11) . . . . ?
C30 C29 C28 C27 -176.1(10) . . . . ?
C30 C29 C28 C33 -1.0(15) . . . . ?
C30 C31 C32 C33 0.3(19) . . . . ?
C65 C64 C63 C62 178.4(10) . . . . ?
C65 C64 C63 C68 -3.0(16) . . . . ?
C62 C61 C40 N2 -5.6(13) . . . . ?
C62 C61 C40 C41 178.5(9) . . . . ?
C62 C61 C60 C46 -178.9(9) . . . . ?
C62 C63 C68 C67 -178.9(11) . . . . ?
C62 C69 C74 C73 -179.5(10) . . . . ?
C62 C69 C70 C71 178.5(11) . . . . ?
C49 C48 C47 C46 -149.4(10) . . . . ?
C49 C48 C47 C54 -23.5(13) . . . . ?
C49 C48 C53 C52 -1.8(16) . . . . ?
C49 C50 C51 F7 -177.4(10) . . . . ?
C49 C50 C51 C52 -0.2(18) . . . . ?
C68 C63 C62 C61 110.5(11) . . . . ?
C68 C63 C62 C69 -18.5(15) . . . . ?
C68 C67 C66 F5 178.7(11) . . . . ?
C68 C67 C66 C65 1.9(19) . . . . ?
C24 C19 C12 C11 146.3(10) . . . . ?
C24 C19 C12 C13 -87.9(12) . . . . ?
C24 C19 C20 C21 -2.5(19) . . . . ?
C74 C69 C62 C61 142.7(10) . . . . ?
C74 C69 C62 C63 -88.2(12) . . . . ?
C74 C69 C70 C71 -2.1(18) . . . . ?
C18 C13 C12 C19 -1.3(15) . . . . ?
C18 C13 C12 C11 126.5(11) . . . . ?
C18 C13 C14 C15 -3.4(18) . . . . ?
C18 C17 C16 F3 177.2(11) . . . . ?
C18 C17 C16 C15 -1(2) . . . . ?
C71 C72 C73 C74 -1.0(19) . . . . ?
C37 C36 C35 C34 0.7(17) . . . . ?
C51 C52 C53 C48 0.6(16) . . . . ?
C55 C54 C47 C46 -124.3(10) . . . . ?
C55 C54 C47 C48 105.8(11) . . . . ?
C55 C54 C59 C58 -1.8(17) . . . . ?
C42 C41 C40 N2 1.9(14) . . . . ?
C42 C41 C40 C61 177.8(9) . . . . ?
C42 C41 C45 C46 -177.6(10) . . . . ?
C58 C57 C56 C55 1(2) . . . . ?
C72 C71 C70 C69 1.6(19) . . . . ?
C1 C3 C4 N2 177.3(9) . . . . ?
C1 C3 C4 C2 -4.8(14) . . . . ?
C20 C19 C12 C11 -36.3(15) . . . . ?
C20 C19 C12 C13 89.5(13) . . . . ?
C20 C19 C24 C23 2.8(18) . . . . ?
C14 C13 C12 C19 178.3(10) . . . . ?
C14 C13 C12 C11 -53.9(13) . . . . ?
C14 C13 C18 C17 2.4(17) . . . . ?
C70 C69 C62 C61 -37.9(14) . . . . ?
C70 C69 C62 C63 91.2(12) . . . . ?
C70 C69 C74 C73 1.1(17) . . . . ?
C70 C71 C72 F6 179.9(11) . . . . ?
C70 C71 C72 C73 0(2) . . . . ?
C23 C22 C21 C20 0(2) . . . . ?
C17 C16 C15 C14 1(2) . . . . ?
C21 C22 C23 C24 0(2) . . . . ?
